data_2204382
loop_
_publ_author_name
'Xiang-Shan Wang'
'Zhao-Sen Zeng'
'Da-Qing Shi'
'Xian-Yong Wei'
'Zhi-Min Zong'

_publ_section_title
;Methyl
 2-amino-4-(3-nitrophenyl)-5-oxo-5,6-dihydro-4<i>H</i>-pyrano[3,2-<i>c</i>]quinoline-3-carboxylate
 dimethylformamide solvate
;
_journal_issue 10
_journal_name_full 'Acta Crystallographica Section E'
_journal_page_first o1877
_journal_page_last o1879
_journal_paper_doi 10.1107/S160053680402358X
_journal_volume 60
_journal_year 2004
_chemical_formula_iupac 'C20 H15 N3 O6, C3 H7 N O'
_chemical_formula_moiety 'C20 H15 N3 O6, C3 H7 N O'
_chemical_formula_sum 'C23 H22 N4 O7'
_chemical_formula_weight 466.45
_chemical_melting_point 541.5(5)
_chemical_name_systematic
;
Methyl
2-amino-4-(3-nitrophenyl)-5-oxo-5,6-dihydro-4H-pyrano[3,2-c]quinoline-
3-carboxylate dimethylformamide solvate
;
_space_group_IT_number 2
_symmetry_cell_setting triclinic
_symmetry_space_group_name_Hall '-P 1'
_symmetry_space_group_name_H-M 'P -1'
_atom_sites_solution_hydrogens geom
_atom_sites_solution_primary direct
_atom_sites_solution_secondary difmap
_cell_angle_alpha 77.440(10)
_cell_angle_beta 89.000(10)
_cell_angle_gamma 78.400(10)
_cell_formula_units_Z 2
_cell_length_a 8.2160(10)
_cell_length_b 11.695(2)
_cell_length_c 12.204(2)
_cell_measurement_reflns_used 33
_cell_measurement_temperature 295(2)
_cell_measurement_theta_max 14.77
_cell_measurement_theta_min 2.79
_cell_volume 1120.8(3)
_computing_cell_refinement XSCANS
_computing_data_collection 'XSCANS (Siemens, 1994)'
_computing_data_reduction 'SHELXTL (Sheldrick, 1997)'
_computing_molecular_graphics SHELXTL
_computing_publication_material SHELXTL
_computing_structure_refinement SHELXTL
_computing_structure_solution SHELXTL
_diffrn_ambient_temperature 295(2)
_diffrn_measured_fraction_theta_full 0.992
_diffrn_measured_fraction_theta_max 0.992
_diffrn_measurement_device_type 'Siemens P4'
_diffrn_measurement_method \w
_diffrn_radiation_monochromator graphite
_diffrn_radiation_source 'normal-focus sealed tube'
_diffrn_radiation_type MoK\a
_diffrn_radiation_wavelength 0.71073
_diffrn_reflns_av_R_equivalents 0.0099
_diffrn_reflns_av_sigmaI/netI 0.0373
_diffrn_reflns_limit_h_max 9
_diffrn_reflns_limit_h_min 0
_diffrn_reflns_limit_k_max 13
_diffrn_reflns_limit_k_min -13
_diffrn_reflns_limit_l_max 14
_diffrn_reflns_limit_l_min -14
_diffrn_reflns_number 4712
_diffrn_reflns_theta_full 25.75
_diffrn_reflns_theta_max 25.75
_diffrn_reflns_theta_min 1.71
_diffrn_standards_decay_% 3.19
_diffrn_standards_interval_count 97
_diffrn_standards_number 3
_exptl_absorpt_coefficient_mu 0.104
_exptl_absorpt_correction_type none
_exptl_crystal_colour colorless
_exptl_crystal_density_diffrn 1.382
_exptl_crystal_density_method 'not measured'
_exptl_crystal_description block
_exptl_crystal_F_000 488
_exptl_crystal_size_max 0.56
_exptl_crystal_size_mid 0.34
_exptl_crystal_size_min 0.18
_refine_diff_density_max 0.242
_refine_diff_density_min -0.156
_refine_ls_extinction_coef 0.016(2)
_refine_ls_extinction_expression Fc^*^=kFc[1+0.001xFc^2^\l^3^/sin(2\q)]^-1/4^
_refine_ls_extinction_method SHELXL97
_refine_ls_goodness_of_fit_ref 0.902
_refine_ls_hydrogen_treatment mixed
_refine_ls_matrix_type full
_refine_ls_number_parameters 361
_refine_ls_number_reflns 4242
_refine_ls_number_restraints 8
_refine_ls_restrained_S_all 0.972
_refine_ls_R_factor_all 0.0714
_refine_ls_R_factor_gt 0.0410
_refine_ls_shift/su_max 0.000
_refine_ls_shift/su_mean 0.000
_refine_ls_structure_factor_coef Fsqd
_refine_ls_weighting_details 'calc w = 1/[\s^2^(Fo^2^)+(0.0606P)^2^] where P = (Fo^2^+2Fc^2^)/3'
_refine_ls_weighting_scheme calc
_refine_ls_wR_factor_gt 0.0990
_refine_ls_wR_factor_ref 0.1076
_reflns_number_gt 2583
_reflns_number_total 4242
_reflns_threshold_expression I>2\s(I)
_cod_data_source_file sj6003.cif
_cod_data_source_block I
_cod_depositor_comments
;
The following automatic conversions were performed:

'_chemical_melting_point' value '541-542' was changed to '541.5(5)' -
the average value was taken and precision was estimated.

Automatic conversion script
Id: cif_fix_values 1646 2011-03-28 12:23:43Z adriana 

The following automatic conversions were performed:

'_chemical_melting_point' value '541-542' was changed to '541.5(5)' -
the average value was taken and precision was estimated.

Automatic conversion script
Id: cif_fix_values 1715 2011-07-08 13:25:40Z adriana 
;
_cod_database_code 2204382
_cod_database_fobs_code 2204382

loop_
_symmetry_equiv_pos_as_xyz
'x, y, z'
'-x, -y, -z'

loop_
_atom_site_label
_atom_site_fract_x
_atom_site_fract_y
_atom_site_fract_z
_atom_site_U_iso_or_equiv
_atom_site_adp_type
_atom_site_calc_flag
_atom_site_refinement_flags
_atom_site_occupancy
_atom_site_disorder_assembly
_atom_site_disorder_group
_atom_site_type_symbol
O1 0.36752(15) 0.58282(11) 0.78986(11) 0.0492(4) Uani d . 1 . . O
O2 0.84405(15) 0.64142(11) 0.96745(12) 0.0521(4) Uani d . 1 . . O
O3 0.6812(3) 0.9026(2) 0.36326(15) 0.1081(7) Uani d . 1 . . O
O4 0.5495(3) 0.7678(2) 0.43762(15) 0.1185(8) Uani d . 1 . . O
O5 0.33116(17) 0.95581(12) 0.88630(11) 0.0531(4) Uani d . 1 . . O
O6 0.09121(17) 0.91405(13) 0.83719(13) 0.0668(4) Uani d . 1 . . O
N1 0.83069(18) 0.45841(13) 0.93814(12) 0.0426(4) Uani d . 1 . . N
H1 0.9257 0.4297 0.9721 0.051 Uiso calc R 1 . . H
N2 0.1172(2) 0.6990(2) 0.77310(18) 0.0647(6) Uani d . 1 . . N
N3 0.6269(3) 0.8436(2) 0.44442(16) 0.0725(6) Uani d . 1 . . N
C1 0.5242(2) 0.54577(16) 0.83970(14) 0.0393(4) Uani d . 1 . . C
C2 0.5955(2) 0.42157(16) 0.84772(14) 0.0405(4) Uani d . 1 . . C
C3 0.5194(3) 0.34083(18) 0.80744(17) 0.0529(5) Uani d . 1 . . C
H3 0.4121 0.3657 0.7766 0.063 Uiso calc R 1 . . H
C4 0.6027(3) 0.22579(19) 0.81353(18) 0.0602(6) Uani d . 1 . . C
H4 0.5522 0.1729 0.7861 0.072 Uiso calc R 1 . . H
C5 0.7627(3) 0.18751(18) 0.86062(17) 0.0575(6) Uani d . 1 . . C
H5 0.8187 0.1094 0.8636 0.069 Uiso calc R 1 . . H
C6 0.8384(3) 0.26355(16) 0.90256(16) 0.0490(5) Uani d . 1 . . C
H6 0.9446 0.2369 0.9351 0.059 Uiso calc R 1 . . H
C7 0.7554(2) 0.38131(15) 0.89631(14) 0.0398(4) Uani d . 1 . . C
C8 0.7661(2) 0.57668(16) 0.92980(14) 0.0395(4) Uani d . 1 . . C
C9 0.6040(2) 0.62190(15) 0.87456(14) 0.0362(4) Uani d . 1 . . C
C10 0.5317(2) 0.75358(15) 0.85392(14) 0.0386(4) Uani d . 1 . . C
H10 0.5546 0.7826 0.9204 0.046 Uiso calc R 1 . . H
C11 0.3450(2) 0.77419(17) 0.83628(15) 0.0425(5) Uani d . 1 . . C
C12 0.2752(2) 0.69144(18) 0.80190(15) 0.0456(5) Uani d . 1 . . C
C13 0.6123(2) 0.82126(15) 0.75298(15) 0.0374(4) Uani d . 1 . . C
C14 0.7132(2) 0.89947(17) 0.76360(17) 0.0506(5) Uani d . 1 . . C
H14 0.7350 0.9109 0.8345 0.061 Uiso calc R 1 . . H
C15 0.7827(3) 0.9612(2) 0.6712(2) 0.0642(6) Uani d . 1 . . C
H15 0.8496 1.0140 0.6806 0.077 Uiso calc R 1 . . H
C16 0.7535(3) 0.94508(19) 0.56550(19) 0.0602(6) Uani d . 1 . . C
H16 0.7987 0.9868 0.5026 0.072 Uiso calc R 1 . . H
C17 0.6556(2) 0.86538(18) 0.55596(16) 0.0494(5) Uani d . 1 . . C
C18 0.5845(2) 0.80423(16) 0.64651(15) 0.0440(5) Uani d . 1 . . C
H18 0.5178 0.7515 0.6366 0.053 Uiso calc R 1 . . H
C19 0.2419(2) 0.88482(18) 0.85158(16) 0.0485(5) Uani d . 1 . . C
C20 0.2391(3) 1.06824(19) 0.90588(19) 0.0705(7) Uani d . 1 . . C
H20A 0.1851 1.1158 0.8371 0.085 Uiso calc R 1 . . H
H20B 0.3139 1.1103 0.9323 0.085 Uiso calc R 1 . . H
H20C 0.1570 1.0533 0.9612 0.085 Uiso calc R 1 . . H
H2A 0.093(3) 0.638(2) 0.7570(18) 0.059(7) Uiso d . 1 . . H
H2B 0.053(3) 0.760(2) 0.7833(19) 0.068(8) Uiso d . 1 . . H
N4 -0.1277(11) 0.4049(7) 0.5935(10) 0.071(4) Uani d PD 0.649(8) A 1 N
O7 -0.0227(13) 0.5242(9) 0.6879(14) 0.130(3) Uani d PD 0.649(8) A 1 O
C21 -0.0219(10) 0.4323(7) 0.6571(5) 0.097(3) Uani d PD 0.649(8) A 1 C
H21 0.0692 0.3712 0.6829 0.116 Uiso calc PR 0.649(8) A 1 H
C23 -0.2744(10) 0.4887(6) 0.5504(9) 0.130(3) Uani d PD 0.649(8) A 1 C
H23A -0.3693 0.4623 0.5864 0.155 Uiso calc PR 0.649(8) A 1 H
H23B -0.2843 0.4952 0.4710 0.155 Uiso calc PR 0.649(8) A 1 H
H23C -0.2688 0.5653 0.5648 0.155 Uiso calc PR 0.649(8) A 1 H
C22 -0.1044(12) 0.2899(6) 0.5682(6) 0.113(2) Uani d PD 0.649(8) A 1 C
H22A -0.0076 0.2392 0.6083 0.136 Uiso calc PR 0.649(8) A 1 H
H22B -0.0899 0.2969 0.4890 0.136 Uiso calc PR 0.649(8) A 1 H
H22C -0.2001 0.2557 0.5903 0.136 Uiso calc PR 0.649(8) A 1 H
N4' -0.119(2) 0.4123(14) 0.599(2) 0.077(8) Uani d PD 0.351(8) A 2 N
O7' 0.030(2) 0.496(2) 0.688(3) 0.132(6) Uani d PD 0.351(8) A 2 O
C21' -0.1063(14) 0.5139(14) 0.6439(10) 0.091(5) Uani d PD 0.351(8) A 2 C
H21' -0.1887 0.5823 0.6393 0.109 Uiso calc PR 0.351(8) A 2 H
C22' -0.0026(19) 0.3111(12) 0.6035(12) 0.117(5) Uani d PD 0.351(8) A 2 C
H22D -0.0483 0.2428 0.6377 0.140 Uiso calc PR 0.351(8) A 2 H
H22E 0.0924 0.3133 0.6470 0.140 Uiso calc PR 0.351(8) A 2 H
H22F 0.0303 0.3054 0.5287 0.140 Uiso calc PR 0.351(8) A 2 H
C23' -0.266(2) 0.4268(14) 0.5355(18) 0.130(3) Uani d PD 0.351(8) A 2 C
H23D -0.2387 0.4101 0.4631 0.155 Uiso calc PR 0.351(8) A 2 H
H23E -0.3274 0.5076 0.5264 0.155 Uiso calc PR 0.351(8) A 2 H
H23F -0.3332 0.3727 0.5736 0.155 Uiso calc PR 0.351(8) A 2 H

loop_
_atom_site_aniso_label
_atom_site_aniso_U_11
_atom_site_aniso_U_22
_atom_site_aniso_U_33
_atom_site_aniso_U_12
_atom_site_aniso_U_13
_atom_site_aniso_U_23
O1 0.0371(7) 0.0533(8) 0.0567(8) -0.0022(6) -0.0105(6) -0.0160(7)
O2 0.0435(8) 0.0441(8) 0.0678(9) -0.0018(6) -0.0179(7) -0.0154(7)
O3 0.1391(18) 0.1279(17) 0.0484(11) -0.0250(14) 0.0201(11) -0.0035(11)
O4 0.198(2) 0.1255(18) 0.0527(11) -0.0708(18) -0.0087(13) -0.0275(11)
O5 0.0522(8) 0.0463(8) 0.0571(9) 0.0031(7) 0.0042(7) -0.0158(7)
O6 0.0411(8) 0.0720(10) 0.0787(11) 0.0120(7) -0.0030(7) -0.0194(8)
N1 0.0377(8) 0.0382(9) 0.0475(9) 0.0011(7) -0.0119(7) -0.0070(7)
N2 0.0374(11) 0.0676(15) 0.0901(16) -0.0011(11) -0.0076(10) -0.0276(12)
N3 0.0922(16) 0.0758(15) 0.0435(12) -0.0077(12) 0.0011(11) -0.0091(11)
C1 0.0343(10) 0.0463(11) 0.0337(10) -0.0022(8) -0.0025(8) -0.0060(8)
C2 0.0437(11) 0.0425(11) 0.0346(10) -0.0087(9) 0.0003(8) -0.0071(8)
C3 0.0566(13) 0.0515(13) 0.0523(12) -0.0123(10) -0.0071(10) -0.0132(10)
C4 0.0795(16) 0.0485(13) 0.0585(14) -0.0196(12) -0.0056(12) -0.0174(10)
C5 0.0777(16) 0.0381(11) 0.0543(13) -0.0051(11) -0.0029(12) -0.0109(10)
C6 0.0537(12) 0.0400(11) 0.0484(12) 0.0001(9) -0.0041(9) -0.0074(9)
C7 0.0445(11) 0.0389(11) 0.0346(10) -0.0062(9) 0.0010(8) -0.0069(8)
C8 0.0377(10) 0.0402(11) 0.0374(10) -0.0026(9) -0.0034(8) -0.0060(8)
C9 0.0337(9) 0.0391(10) 0.0333(9) -0.0025(8) 0.0000(7) -0.0070(8)
C10 0.0377(10) 0.0399(10) 0.0360(10) 0.0014(8) -0.0044(8) -0.0114(8)
C11 0.0353(10) 0.0493(11) 0.0388(10) 0.0007(9) -0.0006(8) -0.0090(9)
C12 0.0329(10) 0.0551(13) 0.0428(11) 0.0029(9) -0.0019(8) -0.0086(9)
C13 0.0321(9) 0.0337(10) 0.0423(10) 0.0035(8) -0.0046(8) -0.0089(8)
C14 0.0545(12) 0.0476(12) 0.0516(12) -0.0112(10) -0.0070(10) -0.0134(10)
C15 0.0638(14) 0.0576(14) 0.0722(16) -0.0258(12) -0.0036(12) -0.0038(12)
C16 0.0576(14) 0.0567(14) 0.0577(14) -0.0093(11) 0.0066(11) 0.0033(11)
C17 0.0540(12) 0.0501(12) 0.0381(11) 0.0010(10) -0.0018(9) -0.0070(9)
C18 0.0468(11) 0.0416(11) 0.0422(11) -0.0061(9) -0.0033(9) -0.0089(9)
C19 0.0404(11) 0.0552(13) 0.0423(11) 0.0051(10) 0.0017(9) -0.0083(9)
C20 0.0808(17) 0.0554(14) 0.0635(15) 0.0163(12) 0.0129(12) -0.0163(11)
N4 0.073(7) 0.074(7) 0.061(5) -0.018(5) 0.003(4) -0.003(4)
O7 0.169(7) 0.165(7) 0.111(6) -0.119(5) 0.044(7) -0.069(6)
C21 0.115(5) 0.132(7) 0.071(4) -0.083(6) 0.030(3) -0.028(4)
C23 0.105(3) 0.128(8) 0.118(5) 0.017(5) 0.025(3) 0.015(6)
C22 0.141(7) 0.100(5) 0.108(5) -0.043(4) 0.034(5) -0.028(3)
N4' 0.074(13) 0.094(15) 0.088(12) -0.050(11) 0.029(9) -0.046(9)
O7' 0.131(10) 0.165(11) 0.114(10) -0.054(9) 0.033(9) -0.043(8)
C21' 0.096(9) 0.065(7) 0.095(9) -0.001(6) 0.040(7) 0.000(6)
C22' 0.113(10) 0.088(8) 0.129(11) 0.011(8) 0.030(8) -0.011(7)
C23' 0.105(3) 0.128(8) 0.118(5) 0.017(5) 0.025(3) 0.015(6)

loop_
_atom_type_symbol
_atom_type_description
_atom_type_scat_dispersion_real
_atom_type_scat_dispersion_imag
_atom_type_scat_source
C C 0.0033 0.0016 'International Tables Vol C Tables 4.2.6.8 and 6.1.1.4'
H H 0.0000 0.0000 'International Tables Vol C Tables 4.2.6.8 and 6.1.1.4'
N N 0.0061 0.0033 'International Tables Vol C Tables 4.2.6.8 and 6.1.1.4'
O O 0.0106 0.0060 'International Tables Vol C Tables 4.2.6.8 and 6.1.1.4'

loop_
_geom_angle_atom_site_label_1
_geom_angle_atom_site_label_2
_geom_angle_atom_site_label_3
_geom_angle
_geom_angle_publ_flag
C12 O1 C1 118.02(14) yes
C19 O5 C20 116.45(16) ?
C8 N1 C7 124.92(15) yes
C8 N1 H1 117.5 ?
C7 N1 H1 117.5 ?
C12 N2 H2A 116.5(15) ?
C12 N2 H2B 114.3(16) ?
H2A N2 H2B 128(2) ?
O4 N3 O3 122.8(2) ?
O4 N3 C17 118.5(2) ?
O3 N3 C17 118.7(2) ?
C9 C1 O1 122.00(16) yes
C9 C1 C2 123.39(16) ?
O1 C1 C2 114.57(16) ?
C7 C2 C3 118.85(18) ?
C7 C2 C1 116.11(16) ?
C3 C2 C1 125.01(18) ?
C4 C3 C2 120.2(2) ?
C4 C3 H3 119.9 ?
C2 C3 H3 119.9 ?
C3 C4 C5 120.3(2) ?
C3 C4 H4 119.8 ?
C5 C4 H4 119.8 ?
C6 C5 C4 120.70(19) ?
C6 C5 H5 119.7 ?
C4 C5 H5 119.7 ?
C5 C6 C7 119.64(19) ?
C5 C6 H6 120.2 ?
C7 C6 H6 120.2 ?
N1 C7 C6 120.03(17) ?
N1 C7 C2 119.68(16) ?
C6 C7 C2 120.29(17) ?
O2 C8 N1 121.08(16) ?
O2 C8 C9 122.62(16) ?
N1 C8 C9 116.30(16) ?
C1 C9 C8 119.37(16) ?
C1 C9 C10 121.52(16) ?
C8 C9 C10 119.07(15) ?
C9 C10 C11 109.42(15) yes
C9 C10 C13 110.37(14) ?
C11 C10 C13 111.32(14) ?
C9 C10 H10 108.6 ?
C11 C10 H10 108.6 ?
C13 C10 H10 108.6 ?
C12 C11 C19 119.98(17) ?
C12 C11 C10 120.44(16) yes
C19 C11 C10 119.52(17) ?
N2 C12 C11 128.5(2) ?
N2 C12 O1 109.35(19) ?
C11 C12 O1 122.12(16) yes
C14 C13 C18 118.05(18) ?
C14 C13 C10 122.33(17) ?
C18 C13 C10 119.62(16) ?
C13 C14 C15 121.47(19) ?
C13 C14 H14 119.3 ?
C15 C14 H14 119.3 ?
C16 C15 C14 120.4(2) ?
C16 C15 H15 119.8 ?
C14 C15 H15 119.8 ?
C17 C16 C15 117.8(2) ?
C17 C16 H16 121.1 ?
C15 C16 H16 121.1 ?
C18 C17 C16 122.63(19) ?
C18 C17 N3 118.49(19) ?
C16 C17 N3 118.9(2) ?
C17 C18 C13 119.69(18) ?
C17 C18 H18 120.2 ?
C13 C18 H18 120.2 ?
O6 C19 O5 121.77(18) ?
O6 C19 C11 126.2(2) ?
O5 C19 C11 112.05(17) ?
O5 C20 H20A 109.5 ?
O5 C20 H20B 109.5 ?
H20A C20 H20B 109.5 ?
O5 C20 H20C 109.5 ?
H20A C20 H20C 109.5 ?
H20B C20 H20C 109.5 ?
C21 N4 C23 120.6(7) ?
C21 N4 C22 121.8(6) ?
C23 N4 C22 117.5(6) ?
O7 C21 N4 130.7(10) ?
O7 C21 H21 114.7 ?
N4 C21 H21 114.7 ?
C22' N4' C23' 117.6(13) ?
C22' N4' C21' 128.0(15) ?
C23' N4' C21' 114.1(10) ?
O7' C21' N4' 109(2) ?
O7' C21' H21' 125.7 ?
N4' C21' H21' 125.7 ?
N4' C22' H22D 109.5 ?
N4' C22' H22E 109.5 ?
H22D C22' H22E 109.5 ?
N4' C22' H22F 109.5 ?
H22D C22' H22F 109.5 ?
H22E C22' H22F 109.5 ?
N4' C23' H23D 109.5 ?
N4' C23' H23E 109.5 ?
H23D C23' H23E 109.5 ?
N4' C23' H23F 109.5 ?
H23D C23' H23F 109.5 ?
H23E C23' H23F 109.5 ?

loop_
_geom_bond_atom_site_label_1
_geom_bond_atom_site_label_2
_geom_bond_distance
_geom_bond_publ_flag
O1 C12 1.379(2) yes
O1 C1 1.379(2) yes
O2 C8 1.245(2) yes
O3 N3 1.212(2) ?
O4 N3 1.207(3) ?
O5 C19 1.347(2) ?
O5 C20 1.445(2) ?
O6 C19 1.221(2) ?
N1 C8 1.360(2) yes
N1 C7 1.375(2) yes
N1 H1 0.8600 ?
N2 C12 1.331(3) ?
N2 H2A 0.84(2) ?
N2 H2B 0.83(2) ?
N3 C17 1.470(3) ?
C1 C9 1.347(2) yes
C1 C2 1.436(2) yes
C2 C7 1.399(2) yes
C2 C3 1.405(3) ?
C3 C4 1.368(3) ?
C3 H3 0.9300 ?
C4 C5 1.391(3) ?
C4 H4 0.9300 ?
C5 C6 1.368(3) ?
C5 H5 0.9300 ?
C6 C7 1.395(2) ?
C6 H6 0.9300 ?
C8 C9 1.450(2) yes
C9 C10 1.502(2) yes
C10 C11 1.515(2) yes
C10 C13 1.530(2) ?
C10 H10 0.9800 ?
C11 C12 1.360(3) yes
C11 C19 1.444(3) ?
C13 C14 1.379(2) ?
C13 C18 1.386(2) ?
C14 C15 1.381(3) ?
C14 H14 0.9300 ?
C15 C16 1.376(3) ?
C15 H15 0.9300 ?
C16 C17 1.372(3) ?
C16 H16 0.9300 ?
C17 C18 1.370(3) ?
C18 H18 0.9300 ?
C20 H20A 0.9600 ?
C20 H20B 0.9600 ?
C20 H20C 0.9600 ?
N4 C21 1.305(3) ?
N4 C23 1.419(3) ?
N4 C22 1.420(3) ?
O7 C21 1.213(3) ?
C21 H21 0.9300 ?
C23 H23A 0.9600 ?
C23 H23B 0.9600 ?
C23 H23C 0.9600 ?
C22 H22A 0.9600 ?
C22 H22B 0.9600 ?
C22 H22C 0.9600 ?
N4' C22' 1.356(2) ?
N4' C23' 1.414(3) ?
N4' C21' 1.432(16) ?
O7' C21' 1.211(3) ?
C21' H21' 0.9300 ?
C22' H22D 0.9600 ?
C22' H22E 0.9600 ?
C22' H22F 0.9600 ?
C23' H23D 0.9600 ?
C23' H23E 0.9600 ?
C23' H23F 0.9600 ?

loop_
_geom_hbond_atom_site_label_D
_geom_hbond_atom_site_label_H
_geom_hbond_atom_site_label_A
_geom_hbond_site_symmetry_A
_geom_hbond_distance_DH
_geom_hbond_distance_HA
_geom_hbond_distance_DA
_geom_hbond_angle_DHA
N1 H1 O2 2_767 0.86 1.99 2.8460(19) 173
N2 H2A O7 1_555 0.84(2) 2.10(2) 2.914(7) 163(2)
N2 H2A O7' 1_555 0.84(2) 2.16(3) 3.00(2) 171(2)
N2 H2B O6 . 0.83(2) 2.13(2) 2.759(3) 133(2)

loop_
_geom_torsion_atom_site_label_1
_geom_torsion_atom_site_label_2
_geom_torsion_atom_site_label_3
_geom_torsion_atom_site_label_4
_geom_torsion
_geom_torsion_publ_flag
C12 O1 C1 C9 -16.6(2) ?
C12 O1 C1 C2 165.28(15) ?
C9 C1 C2 C7 1.0(3) yes
O1 C1 C2 C7 179.07(15) ?
C9 C1 C2 C3 -176.79(18) ?
O1 C1 C2 C3 1.3(3) ?
C7 C2 C3 C4 -1.6(3) ?
C1 C2 C3 C4 176.12(18) ?
C2 C3 C4 C5 0.7(3) ?
C3 C4 C5 C6 0.7(3) ?
C4 C5 C6 C7 -1.1(3) ?
C8 N1 C7 C6 175.38(17) ?
C8 N1 C7 C2 -4.7(3) yes
C5 C6 C7 N1 -179.91(17) ?
C5 C6 C7 C2 0.2(3) ?
C3 C2 C7 N1 -178.77(16) ?
C1 C2 C7 N1 3.3(2) yes
C3 C2 C7 C6 1.2(3) ?
C1 C2 C7 C6 -176.73(16) ?
C7 N1 C8 O2 -178.16(17) ?
C7 N1 C8 C9 1.5(3) yes
O1 C1 C9 C8 177.92(15) ?
C2 C1 C9 C8 -4.1(3) yes
O1 C1 C9 C10 -4.3(3) yes
C2 C1 C9 C10 173.69(15) ?
O2 C8 C9 C1 -177.48(17) ?
N1 C8 C9 C1 2.9(2) yes
O2 C8 C9 C10 4.7(3) ?
N1 C8 C9 C10 -174.97(15) ?
C1 C9 C10 C11 22.7(2) ?
C8 C9 C10 C11 -159.47(15) ?
C1 C9 C10 C13 -100.09(19) ?
C8 C9 C10 C13 77.70(19) ?
C9 C10 C11 C12 -22.9(2) yes
C13 C10 C11 C12 99.4(2) ?
C9 C10 C11 C19 159.73(15) ?
C13 C10 C11 C19 -78.0(2) ?
C19 C11 C12 N2 3.7(3) ?
C10 C11 C12 N2 -173.64(19) ?
C19 C11 C12 O1 -177.70(16) ?
C10 C11 C12 O1 5.0(3) yes
C1 O1 C12 N2 -165.06(16) ?
C1 O1 C12 C11 16.1(3) yes
C9 C10 C13 C14 -112.71(19) ?
C11 C10 C13 C14 125.59(18) ?
C9 C10 C13 C18 67.2(2) ?
C11 C10 C13 C18 -54.5(2) ?
C18 C13 C14 C15 1.2(3) ?
C10 C13 C14 C15 -178.94(18) ?
C13 C14 C15 C16 -0.5(3) ?
C14 C15 C16 C17 -0.7(3) ?
C15 C16 C17 C18 1.3(3) ?
C15 C16 C17 N3 -178.05(19) ?
O4 N3 C17 C18 -4.1(3) ?
O3 N3 C17 C18 175.7(2) ?
O4 N3 C17 C16 175.3(2) ?
O3 N3 C17 C16 -4.9(3) ?
C16 C17 C18 C13 -0.7(3) ?
N3 C17 C18 C13 178.69(17) ?
C14 C13 C18 C17 -0.6(3) ?
C10 C13 C18 C17 179.54(16) ?
C20 O5 C19 O6 0.1(3) ?
C20 O5 C19 C11 -179.06(15) ?
C12 C11 C19 O6 0.5(3) ?
C10 C11 C19 O6 177.89(18) ?
C12 C11 C19 O5 179.68(17) ?
C10 C11 C19 O5 -2.9(2) ?
C23 N4 C21 O7 -2(2) ?
C22 N4 C21 O7 -179.2(13) ?
C22' N4' C21' O7' 0(4) ?
C23' N4' C21' O7' -174(3) ?
